data_4313642
loop_
_publ_author_name
'Javier Tercero'
'Carmen Diaz'
'Joan Ribas'
'Miguel Maestro'
'Jos\'e Mah\'ia'
'Helen Stoeckli-Evans'

_publ_section_title
;
 Oxamato-Bridged Trinuclear NiIICuIINiII Complexes: A New (NiIICuIINiII)2
 Hexanuclear Complex and Supramolecular Structures. Characterization and
 Magnetic Properties
;
_journal_name_full 'Inorganic Chemistry'
_journal_page_first 3366
_journal_page_last 3373
_journal_paper_doi 10.1021/ic026264z
_journal_volume 42
_journal_year 2003
_chemical_formula_sum 'C22 H40 Cl2 Cu N8 Ni2 O17'
_chemical_formula_weight 940.48
_chemical_name_systematic
; 
 ? 
;
_space_group_IT_number 33
_symmetry_cell_setting orthorhombic
_symmetry_space_group_name_Hall 'P 2c -2n'
_symmetry_space_group_name_H-M 'P n a 21'
_atom_sites_solution_hydrogens geom
_atom_sites_solution_primary direct
_atom_sites_solution_secondary difmap
_audit_creation_method SHELXL-97
_cell_angle_alpha 90.00
_cell_angle_beta 90.00
_cell_angle_gamma 90.00
_cell_formula_units_Z 4
_cell_length_a 9.96410(10)
_cell_length_b 12.83380(10)
_cell_length_c 28.1215(4)
_cell_measurement_temperature 298(2)
_cell_volume 3596.10(7)
_computing_cell_refinement 'Siemens SMART'
_computing_data_collection 'Siemens SMART'
_computing_data_reduction 'Siemens SAINT'
_computing_molecular_graphics 'Siemens SHELXTL'
_computing_publication_material 'Siemens SHELXTL'
_computing_structure_refinement 'SHELXL-97 (Sheldrick, 1997)'
_computing_structure_solution 'SHELXS-97 (Sheldrick, 1990)'
_diffrn_ambient_temperature 298(2)
_diffrn_measured_fraction_theta_full 0.999
_diffrn_measured_fraction_theta_max 0.999
_diffrn_measurement_method '\w scans'
_diffrn_radiation_monochromator graphite
_diffrn_radiation_source 'fine-focus sealed tube'
_diffrn_radiation_type MoK\a
_diffrn_radiation_wavelength 0.71073
_diffrn_reflns_av_R_equivalents 0.0839
_diffrn_reflns_av_sigmaI/netI 0.0957
_diffrn_reflns_limit_h_max 12
_diffrn_reflns_limit_h_min -13
_diffrn_reflns_limit_k_max 17
_diffrn_reflns_limit_k_min -13
_diffrn_reflns_limit_l_max 29
_diffrn_reflns_limit_l_min -37
_diffrn_reflns_number 19175
_diffrn_reflns_theta_full 28.29
_diffrn_reflns_theta_max 28.29
_diffrn_reflns_theta_min 1.45
_diffrn_standards_decay_% 0.40
_exptl_absorpt_coefficient_mu 1.853
_exptl_absorpt_correction_T_max 1.000000
_exptl_absorpt_correction_T_min 0.737642
_exptl_absorpt_correction_type empirical
_exptl_absorpt_process_details Sadabs
_exptl_crystal_colour Blue
_exptl_crystal_density_diffrn 1.737
_exptl_crystal_density_method 'not measured'
_exptl_crystal_description Block
_exptl_crystal_F_000 1932
_exptl_crystal_size_max 0.25
_exptl_crystal_size_mid 0.15
_exptl_crystal_size_min 0.10
_refine_diff_density_max 0.973
_refine_diff_density_min -0.559
_refine_diff_density_rms 0.140
_refine_ls_abs_structure_details 'Flack H D (1983), Acta Cryst. A39, 876-881'
_refine_ls_abs_structure_Flack 0.06(2)
_refine_ls_extinction_method none
_refine_ls_goodness_of_fit_ref 1.107
_refine_ls_hydrogen_treatment mixed
_refine_ls_matrix_type full
_refine_ls_number_parameters 469
_refine_ls_number_reflns 7959
_refine_ls_number_restraints 1
_refine_ls_restrained_S_all 1.107
_refine_ls_R_factor_all 0.1188
_refine_ls_R_factor_gt 0.0649
_refine_ls_shift/su_max 0.000
_refine_ls_shift/su_mean 0.000
_refine_ls_structure_factor_coef Fsqd
_refine_ls_weighting_details 'calc w=1/[\s^2^(Fo^2^)+(0.0677P)^2^+0.0000P] where P=(Fo^2^+2Fc^2^)/3'
_refine_ls_weighting_scheme calc
_refine_ls_wR_factor_gt 0.1312
_refine_ls_wR_factor_ref 0.1594
_reflns_number_gt 5134
_reflns_number_total 7959
_reflns_threshold_expression >2sigma(I)
_cod_data_source_file ic026264zsi20021213_050014_1.cif
_cod_data_source_block 1
_cod_depositor_comments
;
The following automatic conversions were performed:

'_symmetry_cell_setting' value 'Orthorhombic' changed to
'orthorhombic' according to the built-in table from CIF Core
dictionary named 'cif_core.dic' version 2.4.1 from 2010-06-29.

Automatic conversion script
Id: cif_fix_values 1646 2011-03-28 12:23:43Z adriana 
;
_cod_database_code 4313642

loop_
_symmetry_equiv_pos_as_xyz
'x, y, z'
'-x, -y, z+1/2'
'x+1/2, -y+1/2, z'
'-x+1/2, y+1/2, z+1/2'

loop_
_atom_site_label
_atom_site_type_symbol
_atom_site_fract_x
_atom_site_fract_y
_atom_site_fract_z
_atom_site_U_iso_or_equiv
_atom_site_adp_type
_atom_site_occupancy
_atom_site_symmetry_multiplicity
_atom_site_calc_flag
_atom_site_refinement_flags
_atom_site_disorder_assembly
_atom_site_disorder_group
Cu1 Cu 0.20203(10) 0.39382(7) 0.72877(4) 0.0380(2) Uani 1 1 d . . .
Ni1 Ni -0.23816(10) 0.44772(9) 0.83472(4) 0.0360(3) Uani 1 1 d . . .
Ni2 Ni 0.62306(9) 0.43851(7) 0.61382(3) 0.0297(2) Uani 1 1 d . . .
Cl1 Cl 1.0827(2) 0.4802(2) 0.59190(10) 0.0571(6) Uani 1 1 d . . .
Cl2 Cl -0.7349(3) 0.4879(3) 0.90129(18) 0.0965(12) Uani 1 1 d . . .
O1 O 0.0731(6) 0.3059(5) 0.7645(2) 0.0444(15) Uani 1 1 d . . .
O2 O 0.3237(6) 0.3008(4) 0.6917(2) 0.0401(14) Uani 1 1 d . . .
O3 O -0.1033(6) 0.5353(4) 0.7941(2) 0.0390(14) Uani 1 1 d . . .
O4 O -0.1036(6) 0.3275(5) 0.8120(2) 0.0434(15) Uani 1 1 d . . .
O5 O 0.5059(5) 0.5251(4) 0.65895(19) 0.0343(12) Uani 1 1 d . . .
O6 O 0.4993(6) 0.3183(4) 0.64336(19) 0.0398(14) Uani 1 1 d . . .
O7 O 1.0219(8) 0.4826(10) 0.6389(3) 0.113(4) Uani 1 1 d . . .
O8 O 1.1117(10) 0.5820(7) 0.5794(5) 0.134(5) Uani 1 1 d . . .
O9 O 0.9903(8) 0.4333(7) 0.5594(3) 0.094(3) Uani 1 1 d . . .
O10 O 1.2026(7) 0.4190(6) 0.5938(3) 0.076(2) Uani 1 1 d . . .
O11 O -0.719(2) 0.5849(11) 0.8972(12) 0.314(15) Uani 1 1 d . . .
O12 O -0.7978(12) 0.4693(17) 0.9493(6) 0.209(8) Uani 1 1 d . . .
O13 O -0.6153(9) 0.4419(10) 0.9058(5) 0.140(5) Uani 1 1 d . . .
O14 O -0.8201(9) 0.4417(10) 0.8694(4) 0.120(4) Uani 1 1 d . . .
N1 N 0.0961(6) 0.5063(5) 0.7524(2) 0.0317(15) Uani 1 1 d . . .
N2 N 0.3076(6) 0.5037(5) 0.7019(2) 0.0327(15) Uani 1 1 d . . .
N3 N -0.3682(8) 0.5704(7) 0.8459(3) 0.056(2) Uani 1 1 d . . .
H3A H -0.4135 0.5823 0.8188 0.067 Uiso 1 1 calc R . .
H3C H -0.4285 0.5510 0.8681 0.067 Uiso 1 1 calc R . .
N4 N -0.1228(7) 0.4840(6) 0.8947(2) 0.0404(16) Uani 1 1 d . . .
H4A H -0.0403 0.4583 0.8872 0.048 Uiso 1 1 calc R . .
N5 N -0.3545(8) 0.3345(7) 0.8665(3) 0.057(2) Uani 1 1 d . . .
H5A H -0.4408 0.3504 0.8604 0.069 Uiso 1 1 calc R . .
H5C H -0.3371 0.2741 0.8515 0.069 Uiso 1 1 calc R . .
N6 N 0.7397(7) 0.5657(6) 0.5926(3) 0.0444(19) Uani 1 1 d . . .
H6A H 0.8012 0.5777 0.6154 0.053 Uiso 1 1 calc R . .
H6B H 0.7847 0.5474 0.5661 0.053 Uiso 1 1 calc R . .
N7 N 0.4834(6) 0.4718(5) 0.5597(2) 0.0360(16) Uani 1 1 d . . .
H7A H 0.4061 0.4417 0.5701 0.043 Uiso 1 1 calc R . .
N8 N 0.7251(7) 0.3216(5) 0.5782(2) 0.0357(16) Uani 1 1 d . . .
H8A H 0.8133 0.3345 0.5816 0.043 Uiso 1 1 calc R . .
H8B H 0.7081 0.2616 0.5935 0.043 Uiso 1 1 calc R . .
C1 C 0.1412(7) 0.6072(7) 0.7394(3) 0.0321(19) Uani 1 1 d . . .
C2 C 0.0835(8) 0.7015(7) 0.7510(3) 0.039(2) Uani 1 1 d . . .
H2A H 0.0070 0.7034 0.7699 0.047 Uiso 1 1 calc R . .
C3 C 0.1394(8) 0.7927(6) 0.7347(3) 0.042(2) Uani 1 1 d . . .
H3B H 0.0981 0.8559 0.7416 0.050 Uiso 1 1 calc R . .
C4 C 0.2549(9) 0.7918(7) 0.7083(3) 0.044(2) Uani 1 1 d . . .
H4B H 0.2929 0.8544 0.6985 0.053 Uiso 1 1 calc R . .
C5 C 0.3165(8) 0.6976(6) 0.6960(3) 0.0334(18) Uani 1 1 d . . .
H5B H 0.3941 0.6974 0.6777 0.040 Uiso 1 1 calc R . .
C6 C 0.2610(8) 0.6051(7) 0.7114(3) 0.0321(18) Uani 1 1 d . . .
C7 C -0.0090(9) 0.4804(7) 0.7764(3) 0.0359(19) Uani 1 1 d . . .
C8 C -0.0132(8) 0.3615(7) 0.7847(3) 0.0364(19) Uani 1 1 d . . .
C9 C -0.3076(12) 0.6671(9) 0.8611(4) 0.071(3) Uani 1 1 d . . .
H9A H -0.3781 0.7180 0.8661 0.085 Uiso 1 1 calc R . .
H9B H -0.2509 0.6928 0.8356 0.085 Uiso 1 1 calc R . .
C10 C -0.2246(12) 0.6598(8) 0.9057(4) 0.070(3) Uani 1 1 d . . .
H10A H -0.2022 0.7299 0.9159 0.083 Uiso 1 1 calc R . .
H10B H -0.2793 0.6286 0.9304 0.083 Uiso 1 1 calc R . .
C11 C -0.0972(11) 0.5984(8) 0.9015(5) 0.067(3) Uani 1 1 d . . .
H11A H -0.0439 0.6085 0.9300 0.080 Uiso 1 1 calc R . .
H11B H -0.0457 0.6244 0.8747 0.080 Uiso 1 1 calc R . .
C12 C -0.1526(11) 0.4340(9) 0.9411(4) 0.067(3) Uani 1 1 d . . .
H12A H -0.2184 0.4763 0.9577 0.081 Uiso 1 1 calc R . .
H12B H -0.0713 0.4338 0.9601 0.081 Uiso 1 1 calc R . .
C13 C -0.2049(10) 0.3240(9) 0.9382(4) 0.065(3) Uani 1 1 d . . .
H13A H -0.1444 0.2835 0.9184 0.078 Uiso 1 1 calc R . .
H13B H -0.2036 0.2938 0.9698 0.078 Uiso 1 1 calc R . .
C14 C -0.3432(11) 0.3145(10) 0.9185(4) 0.074(4) Uani 1 1 d . . .
H14A H -0.4011 0.3631 0.9352 0.088 Uiso 1 1 calc R . .
H14B H -0.3761 0.2448 0.9250 0.088 Uiso 1 1 calc R . .
C15 C 0.4126(8) 0.4739(6) 0.6783(3) 0.0290(17) Uani 1 1 d . . .
C16 C 0.4119(7) 0.3551(6) 0.6702(3) 0.0324(18) Uani 1 1 d . . .
C17 C 0.6696(10) 0.6643(8) 0.5829(4) 0.054(3) Uani 1 1 d . . .
H17A H 0.7347 0.7164 0.5733 0.064 Uiso 1 1 calc R . .
H17B H 0.6270 0.6884 0.6119 0.064 Uiso 1 1 calc R . .
C18 C 0.5650(10) 0.6535(7) 0.5446(3) 0.056(3) Uani 1 1 d . . .
H18A H 0.5308 0.7225 0.5374 0.067 Uiso 1 1 calc R . .
H18B H 0.6088 0.6275 0.5162 0.067 Uiso 1 1 calc R . .
C19 C 0.4485(9) 0.5845(7) 0.5553(3) 0.049(2) Uani 1 1 d . . .
H19A H 0.3825 0.5924 0.5302 0.058 Uiso 1 1 calc R . .
H19B H 0.4074 0.6074 0.5847 0.058 Uiso 1 1 calc R . .
C20 C 0.5061(10) 0.4236(8) 0.5127(3) 0.053(2) Uani 1 1 d . . .
H20A H 0.5702 0.4660 0.4954 0.064 Uiso 1 1 calc R . .
H20B H 0.4223 0.4251 0.4951 0.064 Uiso 1 1 calc R . .
C21 C 0.5563(9) 0.3140(7) 0.5135(3) 0.051(2) Uani 1 1 d . . .
H21A H 0.5443 0.2840 0.4821 0.061 Uiso 1 1 calc R . .
H21B H 0.5017 0.2741 0.5355 0.061 Uiso 1 1 calc R . .
C22 C 0.7008(8) 0.3028(8) 0.5275(3) 0.049(2) Uani 1 1 d . . .
H22A H 0.7307 0.2330 0.5196 0.059 Uiso 1 1 calc R . .
H22B H 0.7541 0.3515 0.5091 0.059 Uiso 1 1 calc R . .
O1S O -0.3529(7) 0.4190(6) 0.7689(2) 0.0571(18) Uani 1 1 d . . .
O2S O 0.7688(6) 0.4055(5) 0.6735(2) 0.0442(15) Uani 1 1 d . . .
O3S O 0.3616(10) 0.3802(8) 0.7934(4) 0.112(3) Uani 1 1 d . . .

loop_
_atom_site_aniso_label
_atom_site_aniso_U_11
_atom_site_aniso_U_22
_atom_site_aniso_U_33
_atom_site_aniso_U_23
_atom_site_aniso_U_13
_atom_site_aniso_U_12
Cu1 0.0317(5) 0.0292(5) 0.0530(6) -0.0017(5) 0.0178(4) 0.0002(4)
Ni1 0.0265(5) 0.0409(6) 0.0406(6) -0.0044(5) 0.0092(4) -0.0016(5)
Ni2 0.0259(5) 0.0289(5) 0.0342(5) 0.0012(5) 0.0076(4) -0.0002(4)
Cl1 0.0328(12) 0.0518(14) 0.0867(19) -0.0029(13) -0.0008(12) -0.0025(10)
Cl2 0.0473(16) 0.067(2) 0.175(4) -0.026(2) -0.030(2) 0.0085(14)
O1 0.041(4) 0.034(3) 0.059(4) -0.005(3) 0.019(3) 0.001(3)
O2 0.036(3) 0.029(3) 0.055(4) 0.001(3) 0.020(3) -0.003(2)
O3 0.036(3) 0.037(3) 0.044(3) -0.005(3) 0.016(3) 0.005(3)
O4 0.042(3) 0.036(3) 0.052(4) 0.004(3) 0.022(3) -0.012(3)
O5 0.031(3) 0.032(3) 0.040(3) 0.000(2) 0.011(3) -0.003(3)
O6 0.035(3) 0.030(3) 0.055(4) 0.003(3) 0.016(3) 0.000(3)
O7 0.051(5) 0.195(11) 0.093(7) -0.033(6) 0.014(5) -0.012(6)
O8 0.086(7) 0.055(6) 0.262(15) 0.027(7) -0.009(8) -0.006(5)
O9 0.052(5) 0.128(8) 0.102(6) -0.048(6) 0.002(4) -0.014(5)
O10 0.048(4) 0.066(5) 0.114(7) 0.005(4) 0.005(4) 0.016(4)
O11 0.37(3) 0.060(9) 0.51(4) 0.020(16) -0.14(3) 0.008(13)
O12 0.096(8) 0.36(3) 0.173(14) -0.092(15) 0.045(10) -0.027(12)
O13 0.054(6) 0.198(13) 0.167(11) -0.013(9) -0.025(6) 0.024(7)
O14 0.069(6) 0.188(12) 0.103(7) -0.050(7) -0.033(5) 0.019(7)
N1 0.026(3) 0.030(4) 0.040(4) -0.005(3) 0.013(3) 0.001(3)
N2 0.029(3) 0.024(3) 0.045(4) 0.001(3) 0.006(3) 0.002(3)
N3 0.049(5) 0.067(6) 0.051(5) -0.012(4) 0.004(4) 0.007(4)
N4 0.030(3) 0.048(4) 0.043(4) -0.005(3) 0.001(3) -0.007(3)
N5 0.040(4) 0.078(6) 0.053(5) -0.014(4) 0.015(4) -0.009(4)
N6 0.030(4) 0.045(5) 0.058(5) 0.013(4) 0.007(3) -0.004(3)
N7 0.029(4) 0.038(4) 0.041(4) 0.007(3) 0.006(3) -0.001(3)
N8 0.026(3) 0.038(4) 0.043(4) -0.004(3) 0.009(3) 0.006(3)
C1 0.025(4) 0.037(4) 0.034(5) -0.003(4) 0.001(3) -0.003(3)
C2 0.038(5) 0.039(5) 0.042(5) -0.007(4) -0.001(4) 0.005(4)
C3 0.044(5) 0.025(4) 0.056(6) -0.009(4) -0.010(4) 0.004(3)
C4 0.048(5) 0.031(5) 0.052(5) 0.003(4) 0.005(4) -0.009(4)
C5 0.032(4) 0.030(4) 0.039(5) -0.002(4) 0.005(4) 0.000(3)
C6 0.030(4) 0.028(4) 0.038(5) 0.001(3) 0.002(3) 0.002(3)
C7 0.038(5) 0.042(5) 0.029(4) -0.004(4) -0.005(4) -0.002(4)
C8 0.040(5) 0.038(5) 0.032(4) -0.006(4) 0.007(4) 0.000(4)
C9 0.090(9) 0.049(7) 0.074(8) -0.010(6) -0.002(7) 0.025(6)
C10 0.104(9) 0.050(6) 0.055(6) -0.020(5) -0.004(6) 0.007(6)
C11 0.061(7) 0.055(7) 0.083(8) -0.008(6) -0.006(6) -0.016(5)
C12 0.058(6) 0.088(9) 0.056(6) 0.008(6) -0.004(5) -0.011(6)
C13 0.057(6) 0.070(8) 0.069(7) 0.025(6) -0.001(6) -0.006(6)
C14 0.045(6) 0.093(9) 0.083(8) 0.034(7) -0.007(6) -0.009(6)
C15 0.027(4) 0.032(4) 0.028(4) 0.000(3) 0.008(3) -0.003(3)
C16 0.021(4) 0.032(5) 0.044(5) 0.000(4) 0.012(3) 0.000(3)
C17 0.047(6) 0.045(6) 0.069(7) 0.008(5) 0.002(5) 0.000(4)
C18 0.073(7) 0.041(6) 0.053(6) 0.019(4) -0.010(5) 0.001(5)
C19 0.047(5) 0.054(6) 0.045(5) 0.002(4) -0.005(4) 0.001(4)
C20 0.053(6) 0.066(6) 0.040(5) -0.008(5) -0.005(4) 0.007(5)
C21 0.054(6) 0.055(6) 0.043(5) -0.012(4) -0.005(4) -0.007(5)
C22 0.043(6) 0.059(6) 0.046(5) -0.010(5) 0.013(4) 0.010(5)
O1S 0.050(4) 0.074(5) 0.047(4) -0.007(3) -0.004(3) -0.009(4)
O2S 0.045(4) 0.046(4) 0.041(4) 0.000(3) -0.001(3) 0.004(3)
O3S 0.097(7) 0.097(8) 0.142(9) 0.014(6) 0.000(6) 0.004(6)

loop_
_atom_type_symbol
_atom_type_description
_atom_type_scat_dispersion_real
_atom_type_scat_dispersion_imag
_atom_type_scat_source
C C 0.0033 0.0016 'International Tables Vol C Tables 4.2.6.8 and 6.1.1.4'
H H 0.0000 0.0000 'International Tables Vol C Tables 4.2.6.8 and 6.1.1.4'
N N 0.0061 0.0033 'International Tables Vol C Tables 4.2.6.8 and 6.1.1.4'
O O 0.0106 0.0060 'International Tables Vol C Tables 4.2.6.8 and 6.1.1.4'
Ni Ni 0.3393 1.1124 'International Tables Vol C Tables 4.2.6.8 and 6.1.1.4'
Cl Cl 0.1484 0.1585 'International Tables Vol C Tables 4.2.6.8 and 6.1.1.4'
Cu Cu 0.3201 1.2651 'International Tables Vol C Tables 4.2.6.8 and 6.1.1.4'

loop_
_geom_angle_atom_site_label_1
_geom_angle_atom_site_label_2
_geom_angle_atom_site_label_3
_geom_angle
_geom_angle_site_symmetry_1
_geom_angle_site_symmetry_3
_geom_angle_publ_flag
N1 Cu1 N2 83.4(2) . . ?
N1 Cu1 O1 84.0(3) . . ?
N2 Cu1 O1 167.1(3) . . ?
N1 Cu1 O2 166.2(3) . . ?
N2 Cu1 O2 84.3(2) . . ?
O1 Cu1 O2 108.5(2) . . ?
N1 Cu1 O3S 99.0(3) . . ?
N2 Cu1 O3S 89.4(3) . . ?
O1 Cu1 O3S 90.2(3) . . ?
O2 Cu1 O3S 87.1(3) . . ?
N5 Ni1 N3 96.8(3) . . ?
N5 Ni1 O3 167.5(3) . . ?
N3 Ni1 O3 94.4(3) . . ?
N5 Ni1 N4 96.7(3) . . ?
N3 Ni1 N4 93.0(3) . . ?
O3 Ni1 N4 88.2(3) . . ?
N5 Ni1 O4 88.5(3) . . ?
N3 Ni1 O4 171.3(3) . . ?
O3 Ni1 O4 79.7(2) . . ?
N4 Ni1 O4 93.3(3) . . ?
N5 Ni1 O1S 87.4(3) . . ?
N3 Ni1 O1S 86.0(3) . . ?
O3 Ni1 O1S 87.9(2) . . ?
N4 Ni1 O1S 175.9(3) . . ?
O4 Ni1 O1S 87.3(3) . . ?
O5 Ni2 N8 166.2(2) . . ?
O5 Ni2 N6 94.0(3) . . ?
N8 Ni2 N6 98.9(3) . . ?
O5 Ni2 N7 87.8(2) . . ?
N8 Ni2 N7 97.0(3) . . ?
N6 Ni2 N7 90.2(3) . . ?
O5 Ni2 O6 79.8(2) . . ?
N8 Ni2 O6 87.1(2) . . ?
N6 Ni2 O6 173.1(3) . . ?
N7 Ni2 O6 92.6(2) . . ?
O5 Ni2 O2S 90.4(2) . . ?
N8 Ni2 O2S 84.8(2) . . ?
N6 Ni2 O2S 90.1(3) . . ?
N7 Ni2 O2S 178.2(2) . . ?
O6 Ni2 O2S 87.0(2) . . ?
O8 Cl1 O9 111.7(7) . . ?
O8 Cl1 O10 110.7(6) . . ?
O9 Cl1 O10 109.3(5) . . ?
O8 Cl1 O7 107.2(8) . . ?
O9 Cl1 O7 108.8(5) . . ?
O10 Cl1 O7 109.1(6) . . ?
O11 Cl2 O13 109.6(12) . . ?
O11 Cl2 O14 116.4(13) . . ?
O13 Cl2 O14 115.1(8) . . ?
O11 Cl2 O12 106.9(16) . . ?
O13 Cl2 O12 102.4(9) . . ?
O14 Cl2 O12 105.1(8) . . ?
C8 O1 Cu1 110.5(5) . . ?
C16 O2 Cu1 109.9(5) . . ?
C7 O3 Ni1 112.9(5) . . ?
C8 O4 Ni1 112.3(5) . . ?
C15 O5 Ni2 113.8(5) . . ?
C16 O6 Ni2 111.3(5) . . ?
C7 N1 C1 128.9(7) . . ?
C7 N1 Cu1 115.9(6) . . ?
C1 N1 Cu1 115.1(5) . . ?
C15 N2 C6 129.5(7) . . ?
C15 N2 Cu1 115.4(5) . . ?
C6 N2 Cu1 115.1(5) . . ?
C9 N3 Ni1 116.0(6) . . ?
C12 N4 C11 110.2(8) . . ?
C12 N4 Ni1 120.2(6) . . ?
C11 N4 Ni1 114.3(6) . . ?
C14 N5 Ni1 120.3(7) . . ?
C17 N6 Ni2 117.4(6) . . ?
C20 N7 C19 111.5(7) . . ?
C20 N7 Ni2 117.4(5) . . ?
C19 N7 Ni2 114.2(5) . . ?
C22 N8 Ni2 120.6(5) . . ?
C2 C1 N1 127.4(7) . . ?
C2 C1 C6 119.7(8) . . ?
N1 C1 C6 112.9(8) . . ?
C3 C2 C1 119.9(8) . . ?
C4 C3 C2 120.9(9) . . ?
C3 C4 C5 120.7(9) . . ?
C6 C5 C4 119.4(8) . . ?
C5 C6 N2 127.2(7) . . ?
C5 C6 C1 119.4(8) . . ?
N2 C6 C1 113.4(8) . . ?
O3 C7 N1 131.3(8) . . ?
O3 C7 C8 117.9(7) . . ?
N1 C7 C8 110.8(7) . . ?
O1 C8 O4 124.7(8) . . ?
O1 C8 C7 118.4(7) . . ?
O4 C8 C7 116.9(7) . . ?
N3 C9 C10 114.9(9) . . ?
C11 C10 C9 115.6(9) . . ?
C10 C11 N4 112.3(8) . . ?
N4 C12 C13 115.1(9) . . ?
C14 C13 C12 114.6(10) . . ?
C13 C14 N5 114.8(9) . . ?
O5 C15 N2 131.4(7) . . ?
O5 C15 C16 117.1(6) . . ?
N2 C15 C16 111.3(6) . . ?
O6 C16 O2 124.2(8) . . ?
O6 C16 C15 117.5(7) . . ?
O2 C16 C15 118.3(6) . . ?
N6 C17 C18 112.5(8) . . ?
C19 C18 C17 116.8(8) . . ?
C18 C19 N7 114.3(8) . . ?
N7 C20 C21 115.6(8) . . ?
C20 C21 C22 114.6(8) . . ?
N8 C22 C21 113.5(7) . . ?

loop_
_geom_bond_atom_site_label_1
_geom_bond_atom_site_label_2
_geom_bond_distance
_geom_bond_site_symmetry_2
_geom_bond_publ_flag
Cu1 N1 1.908(6) . ?
Cu1 N2 1.914(6) . ?
Cu1 O1 1.984(6) . ?
Cu1 O2 1.995(5) . ?
Cu1 O3S 2.421(11) . ?
Ni1 N5 2.062(8) . ?
Ni1 N3 2.064(8) . ?
Ni1 O3 2.092(6) . ?
Ni1 N4 2.094(7) . ?
Ni1 O4 2.142(6) . ?
Ni1 O1S 2.205(6) . ?
Ni2 O5 2.052(5) . ?
Ni2 N8 2.071(6) . ?
Ni2 N6 2.091(7) . ?
Ni2 N7 2.106(7) . ?
Ni2 O6 2.143(5) . ?
Ni2 O2S 2.259(6) . ?
Cl1 O8 1.384(9) . ?
Cl1 O9 1.430(8) . ?
Cl1 O10 1.431(7) . ?
Cl1 O7 1.453(9) . ?
Cl2 O11 1.260(15) . ?
Cl2 O13 1.336(10) . ?
Cl2 O14 1.371(9) . ?
Cl2 O12 1.507(17) . ?
O1 C8 1.253(10) . ?
O2 C16 1.274(9) . ?
O3 C7 1.274(10) . ?
O4 C8 1.260(10) . ?
O5 C15 1.261(9) . ?
O6 C16 1.245(9) . ?
N1 C7 1.289(10) . ?
N1 C1 1.420(10) . ?
N2 C15 1.297(9) . ?
N2 C6 1.408(10) . ?
N3 C9 1.445(13) . ?
N4 C12 1.484(13) . ?
N4 C11 1.502(12) . ?
N5 C14 1.491(13) . ?
N6 C17 1.470(12) . ?
N7 C20 1.477(11) . ?
N7 C19 1.493(11) . ?
N8 C22 1.465(10) . ?
C1 C2 1.380(12) . ?
C1 C6 1.429(9) . ?
C2 C3 1.375(12) . ?
C3 C4 1.369(11) . ?
C4 C5 1.398(12) . ?
C5 C6 1.379(11) . ?
C7 C8 1.545(12) . ?
C9 C10 1.505(15) . ?
C10 C11 1.500(14) . ?
C12 C13 1.507(15) . ?
C13 C14 1.490(13) . ?
C15 C16 1.541(11) . ?
C17 C18 1.505(12) . ?
C18 C19 1.490(13) . ?
C20 C21 1.492(13) . ?
C21 C22 1.500(11) . ?

loop_
_geom_hbond_atom_site_label_D
_geom_hbond_atom_site_label_H
_geom_hbond_atom_site_label_A
_geom_hbond_distance_DH
_geom_hbond_distance_HA
_geom_hbond_distance_DA
_geom_hbond_angle_DHA
_geom_hbond_site_symmetry_A
N3 H3C O13 0.90 2.56 3.409(15) 157.5 .
N4 H4A O14 0.91 2.26 3.146(12) 164.2 1_655
N5 H5A O13 0.90 2.46 3.143(13) 133.3 .
N6 H6A O7 0.90 2.60 3.277(12) 132.5 .
N6 H6B O9 0.90 2.53 3.162(11) 128.1 .
N7 H7A O10 0.91 2.15 3.033(10) 162.5 1_455
N8 H8A O9 0.90 2.26 3.052(11) 146.7 .
N8 H8B O10 0.90 2.32 3.127(10) 149.5 3_455

loop_
_geom_torsion_atom_site_label_1
_geom_torsion_atom_site_label_2
_geom_torsion_atom_site_label_3
_geom_torsion_atom_site_label_4
_geom_torsion
_geom_torsion_site_symmetry_1
_geom_torsion_site_symmetry_2
_geom_torsion_site_symmetry_3
_geom_torsion_site_symmetry_4
_geom_torsion_publ_flag
N1 Cu1 O1 C8 0.2(6) . . . . ?
N2 Cu1 O1 C8 11.2(15) . . . . ?
O2 Cu1 O1 C8 -173.8(5) . . . . ?
O3S Cu1 O1 C8 99.2(6) . . . . ?
N1 Cu1 O2 C16 29.1(14) . . . . ?
N2 Cu1 O2 C16 2.1(5) . . . . ?
O1 Cu1 O2 C16 -176.8(5) . . . . ?
O3S Cu1 O2 C16 -87.6(6) . . . . ?
N5 Ni1 O3 C7 -20.7(15) . . . . ?
N3 Ni1 O3 C7 -174.5(6) . . . . ?
N4 Ni1 O3 C7 92.7(6) . . . . ?
O4 Ni1 O3 C7 -1.0(5) . . . . ?
O1S Ni1 O3 C7 -88.6(6) . . . . ?
N5 Ni1 O4 C8 173.5(6) . . . . ?
N3 Ni1 O4 C8 46(2) . . . . ?
O3 Ni1 O4 C8 -2.3(5) . . . . ?
N4 Ni1 O4 C8 -89.9(6) . . . . ?
O1S Ni1 O4 C8 86.0(6) . . . . ?
N8 Ni2 O5 C15 -24.0(13) . . . . ?
N6 Ni2 O5 C15 176.6(5) . . . . ?
N7 Ni2 O5 C15 86.6(5) . . . . ?
O6 Ni2 O5 C15 -6.5(5) . . . . ?
O2S Ni2 O5 C15 -93.3(5) . . . . ?
O5 Ni2 O6 C16 4.5(5) . . . . ?
N8 Ni2 O6 C16 -179.6(6) . . . . ?
N6 Ni2 O6 C16 31(2) . . . . ?
N7 Ni2 O6 C16 -82.7(6) . . . . ?
O2S Ni2 O6 C16 95.5(6) . . . . ?
N2 Cu1 N1 C7 178.3(6) . . . . ?
O1 Cu1 N1 C7 -4.2(6) . . . . ?
O2 Cu1 N1 C7 151.2(10) . . . . ?
O3S Cu1 N1 C7 -93.4(6) . . . . ?
N2 Cu1 N1 C1 0.8(5) . . . . ?
O1 Cu1 N1 C1 178.3(5) . . . . ?
O2 Cu1 N1 C1 -26.3(14) . . . . ?
O3S Cu1 N1 C1 89.1(6) . . . . ?
N1 Cu1 N2 C15 178.8(6) . . . . ?
O1 Cu1 N2 C15 167.8(10) . . . . ?
O2 Cu1 N2 C15 -7.5(6) . . . . ?
O3S Cu1 N2 C15 79.7(6) . . . . ?
N1 Cu1 N2 C6 -0.1(6) . . . . ?
O1 Cu1 N2 C6 -11.2(15) . . . . ?
O2 Cu1 N2 C6 173.6(6) . . . . ?
O3S Cu1 N2 C6 -99.3(6) . . . . ?
N5 Ni1 N3 C9 137.8(8) . . . . ?
O3 Ni1 N3 C9 -47.7(8) . . . . ?
N4 Ni1 N3 C9 40.7(8) . . . . ?
O4 Ni1 N3 C9 -95.1(19) . . . . ?
O1S Ni1 N3 C9 -135.3(8) . . . . ?
N5 Ni1 N4 C12 -4.3(8) . . . . ?
N3 Ni1 N4 C12 92.9(8) . . . . ?
O3 Ni1 N4 C12 -172.8(7) . . . . ?
O4 Ni1 N4 C12 -93.2(7) . . . . ?
O1S Ni1 N4 C12 168(4) . . . . ?
N5 Ni1 N4 C11 -138.9(6) . . . . ?
N3 Ni1 N4 C11 -41.7(7) . . . . ?
O3 Ni1 N4 C11 52.7(6) . . . . ?
O4 Ni1 N4 C11 132.3(6) . . . . ?
O1S Ni1 N4 C11 34(4) . . . . ?
N3 Ni1 N5 C14 -87.9(8) . . . . ?
O3 Ni1 N5 C14 118.4(13) . . . . ?
N4 Ni1 N5 C14 5.9(9) . . . . ?
O4 Ni1 N5 C14 99.0(8) . . . . ?
O1S Ni1 N5 C14 -173.6(8) . . . . ?
O5 Ni2 N6 C17 -42.4(7) . . . . ?
N8 Ni2 N6 C17 142.5(7) . . . . ?
N7 Ni2 N6 C17 45.4(7) . . . . ?
O6 Ni2 N6 C17 -68(2) . . . . ?
O2S Ni2 N6 C17 -132.8(7) . . . . ?
O5 Ni2 N7 C20 -177.0(6) . . . . ?
N8 Ni2 N7 C20 -9.9(7) . . . . ?
N6 Ni2 N7 C20 89.0(7) . . . . ?
O6 Ni2 N7 C20 -97.3(6) . . . . ?
O2S Ni2 N7 C20 -174(8) . . . . ?
O5 Ni2 N7 C19 49.7(6) . . . . ?
N8 Ni2 N7 C19 -143.3(6) . . . . ?
N6 Ni2 N7 C19 -44.3(6) . . . . ?
O6 Ni2 N7 C19 129.4(6) . . . . ?
O2S Ni2 N7 C19 53(8) . . . . ?
O5 Ni2 N8 C22 120.0(10) . . . . ?
N6 Ni2 N8 C22 -80.8(7) . . . . ?
N7 Ni2 N8 C22 10.5(7) . . . . ?
O6 Ni2 N8 C22 102.7(6) . . . . ?
O2S Ni2 N8 C22 -170.0(7) . . . . ?
C7 N1 C1 C2 2.2(13) . . . . ?
Cu1 N1 C1 C2 179.3(7) . . . . ?
C7 N1 C1 C6 -178.4(8) . . . . ?
Cu1 N1 C1 C6 -1.3(8) . . . . ?
N1 C1 C2 C3 -178.9(7) . . . . ?
C6 C1 C2 C3 1.7(11) . . . . ?
C1 C2 C3 C4 -2.5(12) . . . . ?
C2 C3 C4 C5 2.2(12) . . . . ?
C3 C4 C5 C6 -1.1(13) . . . . ?
C4 C5 C6 N2 178.9(8) . . . . ?
C4 C5 C6 C1 0.3(11) . . . . ?
C15 N2 C6 C5 2.1(13) . . . . ?
Cu1 N2 C6 C5 -179.2(7) . . . . ?
C15 N2 C6 C1 -179.3(7) . . . . ?
Cu1 N2 C6 C1 -0.5(8) . . . . ?
C2 C1 C6 C5 -0.7(10) . . . . ?
N1 C1 C6 C5 179.9(7) . . . . ?
C2 C1 C6 N2 -179.4(7) . . . . ?
N1 C1 C6 N2 1.2(8) . . . . ?
Ni1 O3 C7 N1 -174.9(7) . . . . ?
Ni1 O3 C7 C8 3.7(8) . . . . ?
C1 N1 C7 O3 2.2(15) . . . . ?
Cu1 N1 C7 O3 -174.8(7) . . . . ?
C1 N1 C7 C8 -176.5(7) . . . . ?
Cu1 N1 C7 C8 6.5(8) . . . . ?
Cu1 O1 C8 O4 -176.1(7) . . . . ?
Cu1 O1 C8 C7 3.2(9) . . . . ?
Ni1 O4 C8 O1 -175.8(7) . . . . ?
Ni1 O4 C8 C7 4.8(9) . . . . ?
O3 C7 C8 O1 174.6(7) . . . . ?
N1 C7 C8 O1 -6.5(10) . . . . ?
O3 C7 C8 O4 -6.0(11) . . . . ?
N1 C7 C8 O4 172.9(7) . . . . ?
Ni1 N3 C9 C10 -56.6(12) . . . . ?
N3 C9 C10 C11 68.3(14) . . . . ?
C9 C10 C11 N4 -68.8(14) . . . . ?
C12 N4 C11 C10 -80.5(11) . . . . ?
Ni1 N4 C11 C10 58.4(11) . . . . ?
C11 N4 C12 C13 169.2(9) . . . . ?
Ni1 N4 C12 C13 33.0(12) . . . . ?
N4 C12 C13 C14 -69.9(13) . . . . ?
C12 C13 C14 N5 71.9(14) . . . . ?
Ni1 N5 C14 C13 -36.6(14) . . . . ?
Ni2 O5 C15 N2 -167.0(7) . . . . ?
Ni2 O5 C15 C16 7.3(8) . . . . ?
C6 N2 C15 O5 3.6(14) . . . . ?
Cu1 N2 C15 O5 -175.2(7) . . . . ?
C6 N2 C15 C16 -171.0(7) . . . . ?
Cu1 N2 C15 C16 10.3(8) . . . . ?
Ni2 O6 C16 O2 178.8(7) . . . . ?
Ni2 O6 C16 C15 -2.2(8) . . . . ?
Cu1 O2 C16 O6 -178.1(7) . . . . ?
Cu1 O2 C16 C15 2.9(9) . . . . ?
O5 C15 C16 O6 -3.4(11) . . . . ?
N2 C15 C16 O6 172.0(7) . . . . ?
O5 C15 C16 O2 175.7(7) . . . . ?
N2 C15 C16 O2 -8.9(10) . . . . ?
Ni2 N6 C17 C18 -58.5(10) . . . . ?
N6 C17 C18 C19 64.8(12) . . . . ?
C17 C18 C19 N7 -67.0(12) . . . . ?
C20 N7 C19 C18 -76.3(10) . . . . ?
Ni2 N7 C19 C18 59.8(9) . . . . ?
C19 N7 C20 C21 173.5(8) . . . . ?
Ni2 N7 C20 C21 38.9(10) . . . . ?
N7 C20 C21 C22 -73.8(11) . . . . ?
Ni2 N8 C22 C21 -38.7(11) . . . . ?
C20 C21 C22 N8 72.5(11) . . . . ?
